data_4501542
loop_
_publ_author_name
'Lama, Prem'
'Aijaz, Arshad'
'Neogi, Subhadip'
'Barbour, Leonard J.'
'Bharadwaj, Parimal K.'

_publ_section_title
;
 Microporous La(III) Metal&#x2212;Organic Framework Using a Semirigid
 Tricarboxylic Ligand: Synthesis, Single-Crystal to Single-Crystal
 Sorption Properties, and Gas Adsorption Studies
;
_journal_issue 8
_journal_name_full 'Crystal Growth &amp; Design'
_journal_page_first 3410
_journal_paper_doi 10.1021/cg100078b
_journal_volume 10
_journal_year 2010
_chemical_formula_moiety 'C21 H23 La N2 O10'
_chemical_formula_sum 'C21 H23 La N2 O10'
_chemical_formula_weight 602.32
_chemical_name_systematic
;
 ?
;
_space_group_IT_number 2
_symmetry_cell_setting triclinic
_symmetry_space_group_name_Hall '-P 1'
_symmetry_space_group_name_H-M 'P -1'
_atom_sites_solution_hydrogens geom
_atom_sites_solution_primary direct
_atom_sites_solution_secondary difmap
_audit_creation_method SHELXL-97
_cell_angle_alpha 73.686(5)
_cell_angle_beta 85.005(8)
_cell_angle_gamma 74.930(2)
_cell_formula_units_Z 2
_cell_length_a 8.849(4)
_cell_length_b 11.171(5)
_cell_length_c 12.667(7)
_cell_measurement_reflns_used 999
_cell_measurement_temperature 100(2)
_cell_measurement_theta_max 27.80
_cell_measurement_theta_min 2.40
_cell_volume 1160.3(10)
_computing_cell_refinement 'SAINT 6.45 ( Bruker, 2003)'
_computing_data_collection 'SMART 5.628 (Bruker, 2003)'
_computing_data_reduction 'SAINT 6.45 ( Bruker, 2003)'
_computing_molecular_graphics 'DIAMOND 2.1e'
_computing_structure_refinement 'SHELXL-97 (Sheldrick, 1997)'
_computing_structure_solution SIR-97
_diffrn_ambient_temperature 100(2)
_diffrn_measured_fraction_theta_full 0.985
_diffrn_measured_fraction_theta_max 0.985
_diffrn_measurement_device_type 'BRUKER SMART APEX'
_diffrn_measurement_method /w-scans
_diffrn_radiation_monochromator graphite
_diffrn_radiation_source 'fine-focus sealed tube'
_diffrn_radiation_type MoK\a
_diffrn_radiation_wavelength 0.71073
_diffrn_reflns_av_R_equivalents 0.0248
_diffrn_reflns_av_sigmaI/netI 0.0529
_diffrn_reflns_limit_h_max 5
_diffrn_reflns_limit_h_min -11
_diffrn_reflns_limit_k_max 14
_diffrn_reflns_limit_k_min -14
_diffrn_reflns_limit_l_max 16
_diffrn_reflns_limit_l_min -16
_diffrn_reflns_number 7469
_diffrn_reflns_theta_full 27.81
_diffrn_reflns_theta_max 27.81
_diffrn_reflns_theta_min 2.38
_exptl_absorpt_coefficient_mu 1.900
_exptl_absorpt_correction_T_max 0.8041
_exptl_absorpt_correction_T_min 0.6800
_exptl_absorpt_correction_type empirical
_exptl_absorpt_process_details SADABS
_exptl_crystal_colour colorless
_exptl_crystal_density_diffrn 1.724
_exptl_crystal_density_method 'not measured'
_exptl_crystal_description block
_exptl_crystal_F_000 600
_exptl_crystal_size_max 0.22
_exptl_crystal_size_mid 0.16
_exptl_crystal_size_min 0.12
_refine_diff_density_max 1.570
_refine_diff_density_min -2.984
_refine_diff_density_rms 0.419
_refine_ls_extinction_method none
_refine_ls_goodness_of_fit_ref 1.276
_refine_ls_hydrogen_treatment refU
_refine_ls_matrix_type full
_refine_ls_number_parameters 305
_refine_ls_number_reflns 5428
_refine_ls_number_restraints 3
_refine_ls_restrained_S_all 1.276
_refine_ls_R_factor_all 0.0828
_refine_ls_R_factor_gt 0.0551
_refine_ls_shift/su_max 0.001
_refine_ls_shift/su_mean 0.000
_refine_ls_structure_factor_coef Fsqd
_refine_ls_weighting_details 'calc w=1/[\s^2^(Fo^2^)+(0.0001P)^2^+30.9463P] where P=(Fo^2^+2Fc^2^)/3'
_refine_ls_weighting_scheme calc
_refine_ls_wR_factor_gt 0.1228
_refine_ls_wR_factor_ref 0.1984
_reflns_number_gt 4773
_reflns_number_total 5428
_reflns_threshold_expression >2sigma(I)
_cod_data_source_file cg100078b_si_002.cif
_cod_data_source_block Compound2
_cod_depositor_comments
;
The following automatic conversions were performed:

'_symmetry_cell_setting' value 'Triclinic' changed to 'triclinic'
according to /home/saulius/struct/CIF-dictionaries/cif_core.dic
dictionary named 'cif_core.dic' version 2.4.2 from 2011-04-26.

Automatic conversion script
Id: cif_fix_values 1715 2011-07-08 13:25:40Z adriana 
;
_cod_original_sg_symbol_H-M P-1
_cod_database_code 4501542

loop_
_symmetry_equiv_pos_as_xyz
'x, y, z'
'-x, -y, -z'

loop_
_atom_site_label
_atom_site_type_symbol
_atom_site_fract_x
_atom_site_fract_y
_atom_site_fract_z
_atom_site_U_iso_or_equiv
_atom_site_adp_type
_atom_site_occupancy
_atom_site_symmetry_multiplicity
_atom_site_calc_flag
_atom_site_refinement_flags
La1 La 0.65737(6) 0.11115(5) 0.61855(4) 0.01481(16) Uani 1 1 d D
O1 O 0.5759(9) -0.0932(7) 0.6469(6) 0.0265(15) Uani 1 1 d .
O2 O 0.4438(8) 0.1819(6) 0.4865(6) 0.0225(14) Uani 1 1 d .
O3 O 0.5356(7) 0.3531(5) 0.6210(5) 0.0153(12) Uani 1 1 d .
O4 O 0.7133(8) 0.2339(6) 0.7481(6) 0.0240(14) Uani 1 1 d .
O5 O 0.7015(8) -0.4593(6) 0.9829(5) 0.0179(12) Uani 1 1 d .
O6 O 0.7656(7) -0.0494(6) 0.8003(5) 0.0195(13) Uani 1 1 d .
O7 O 0.9429(8) -0.0319(6) 0.6664(5) 0.0200(13) Uani 1 1 d .
O8 O 0.4147(8) 0.1146(7) 0.7444(6) 0.0247(14) Uani 1 1 d .
O9 O 0.8052(8) 0.2612(6) 0.4918(6) 0.0242(14) Uani 1 1 d .
N1 N 0.2739(10) 0.0157(8) 0.8797(7) 0.0264(18) Uani 1 1 d .
N2 N 0.8910(10) 0.4356(8) 0.3987(7) 0.0274(18) Uani 1 1 d .
C1 C 0.5738(10) -0.1872(8) 0.6123(7) 0.0140(15) Uiso 1 1 d .
C2 C 0.5937(9) -0.3137(8) 0.6959(7) 0.0161(16) Uani 1 1 d .
C3 C 0.5843(10) -0.4225(7) 0.6622(6) 0.0122(15) Uani 1 1 d .
H3 H 0.5535 -0.4125 0.5913 0.015 Uiso 1 1 calc R
C4 C 0.6215(10) 0.4563(8) 0.7358(7) 0.0181(17) Uani 1 1 d .
C5 C 0.6215(11) 0.3419(8) 0.6996(7) 0.0179(17) Uani 1 1 d .
C6 C 0.6650(10) 0.4412(8) 0.8425(7) 0.0154(16) Uani 1 1 d .
H6 H 0.6926 0.3595 0.8909 0.018 Uiso 1 1 calc R
C7 C 0.6674(10) -0.4525(8) 0.8764(7) 0.0166(16) Uani 1 1 d .
C8 C 0.6350(10) -0.3286(8) 0.8029(7) 0.0168(16) Uani 1 1 d .
H8 H 0.6412 -0.2579 0.8257 0.020 Uiso 1 1 calc R
C9 C 1.2000(10) -0.4271(8) 0.9572(7) 0.0144(16) Uani 1 1 d .
C10 C 1.0575(10) -0.3742(9) 0.9999(7) 0.0188(17) Uani 1 1 d .
H10 H 1.0266 -0.4118 1.0709 0.023 Uiso 1 1 calc R
C11 C 0.9618(11) -0.2647(9) 0.9356(7) 0.0189(17) Uani 1 1 d .
H11 H 0.8652 -0.2286 0.9633 0.023 Uiso 1 1 calc R
C12 C 1.0084(10) -0.2074(8) 0.8289(7) 0.0185(17) Uani 1 1 d .
C13 C 0.8974(10) -0.0884(8) 0.7616(7) 0.0135(15) Uiso 1 1 d .
C14 C 1.1512(11) -0.2641(9) 0.7884(7) 0.0209(18) Uani 1 1 d .
H14 H 1.1831 -0.2269 0.7175 0.025 Uiso 1 1 calc R
C15 C 1.2462(10) -0.3740(9) 0.8507(7) 0.0169(17) Uani 1 1 d .
H15 H 1.3407 -0.4125 0.8220 0.020 Uiso 1 1 calc R
C16 C 0.2713(14) -0.0851(10) 0.9811(8) 0.029(2) Uani 1 1 d .
H16A H 0.1650 -0.0821 1.0055 0.043 Uiso 1 1 calc R
H16B H 0.3282 -0.0724 1.0365 0.043 Uiso 1 1 calc R
H16C H 0.3190 -0.1674 0.9681 0.043 Uiso 1 1 calc R
C17 C 0.1255(11) 0.0991(10) 0.8348(9) 0.027(2) Uani 1 1 d .
H17A H 0.0414 0.0741 0.8816 0.040 Uiso 1 1 calc R
H17B H 0.1139 0.0917 0.7625 0.040 Uiso 1 1 calc R
H17C H 0.1232 0.1867 0.8309 0.040 Uiso 1 1 calc R
C18 C 0.4048(12) 0.0315(9) 0.8301(7) 0.0224(19) Uani 1 1 d .
H18 H 0.4972 -0.0238 0.8615 0.027 Uiso 1 1 calc R
C19 C 0.7828(10) 0.3776(8) 0.4503(8) 0.0189(17) Uani 1 1 d .
H19 H 0.6824 0.4284 0.4556 0.023 Uiso 1 1 calc R
C20 C 1.0501(12) 0.3592(11) 0.3845(11) 0.036(3) Uani 1 1 d .
H20A H 1.1141 0.4155 0.3456 0.055 Uiso 1 1 calc R
H20B H 1.0462 0.2998 0.3434 0.055 Uiso 1 1 calc R
H20C H 1.0940 0.3123 0.4554 0.055 Uiso 1 1 calc R
C21 C 0.8566(14) 0.5723(10) 0.3462(10) 0.036(3) Uani 1 1 d .
H21A H 0.9506 0.5953 0.3134 0.054 Uiso 1 1 calc R
H21B H 0.8164 0.6187 0.4001 0.054 Uiso 1 1 calc R
H21C H 0.7800 0.5937 0.2904 0.054 Uiso 1 1 calc R
OW1 O 0.7689(8) 0.0181(7) 0.4520(5) 0.0230(14) Uani 1 1 d D
H1WA H 0.854(7) 0.014(10) 0.408(7) 0.02(3) Uiso 1 1 d D
H2WA H 0.694(13) -0.022(17) 0.448(11) 0.04(7) Uiso 1 1 d D

loop_
_atom_site_aniso_label
_atom_site_aniso_U_11
_atom_site_aniso_U_22
_atom_site_aniso_U_33
_atom_site_aniso_U_23
_atom_site_aniso_U_13
_atom_site_aniso_U_12
La1 0.0170(3) 0.0117(2) 0.0144(2) -0.00248(17) -0.00122(17) -0.00209(17)
O1 0.036(4) 0.021(3) 0.019(3) 0.000(3) -0.004(3) -0.005(3)
O2 0.032(4) 0.006(3) 0.028(3) -0.004(2) 0.002(3) -0.002(2)
O3 0.016(3) 0.008(3) 0.020(3) -0.003(2) -0.003(2) 0.000(2)
O4 0.029(4) 0.016(3) 0.024(3) -0.006(3) -0.010(3) 0.004(3)
O5 0.025(3) 0.011(3) 0.014(3) -0.002(2) -0.006(2) 0.001(2)
O6 0.017(3) 0.014(3) 0.028(3) -0.009(3) 0.004(3) -0.002(2)
O7 0.028(3) 0.015(3) 0.015(3) 0.000(2) -0.002(2) -0.006(3)
O8 0.025(3) 0.026(3) 0.024(3) -0.008(3) 0.006(3) -0.007(3)
O9 0.024(3) 0.019(3) 0.031(4) -0.011(3) 0.005(3) -0.006(3)
N1 0.024(4) 0.028(4) 0.026(4) -0.005(3) 0.002(3) -0.008(3)
N2 0.025(4) 0.027(4) 0.029(4) -0.009(4) 0.002(3) -0.004(3)
C2 0.008(3) 0.020(4) 0.019(4) -0.006(3) -0.005(3) 0.001(3)
C3 0.016(4) 0.007(3) 0.011(3) 0.000(3) -0.005(3) -0.001(3)
C4 0.018(4) 0.014(4) 0.020(4) -0.002(3) 0.004(3) -0.006(3)
C5 0.023(4) 0.015(4) 0.017(4) -0.005(3) -0.005(3) -0.006(3)
C6 0.017(4) 0.014(4) 0.016(4) -0.005(3) -0.007(3) -0.003(3)
C7 0.021(4) 0.010(4) 0.017(4) -0.003(3) 0.002(3) -0.003(3)
C8 0.018(4) 0.014(4) 0.015(4) -0.003(3) 0.000(3) 0.001(3)
C9 0.014(4) 0.008(3) 0.018(4) 0.001(3) -0.006(3) -0.001(3)
C10 0.018(4) 0.021(4) 0.016(4) -0.003(3) -0.004(3) -0.004(3)
C11 0.024(4) 0.018(4) 0.017(4) -0.006(3) -0.003(3) -0.006(3)
C12 0.016(4) 0.017(4) 0.019(4) -0.003(3) -0.001(3) 0.000(3)
C14 0.026(5) 0.022(4) 0.009(4) 0.001(3) 0.001(3) -0.004(4)
C15 0.017(4) 0.021(4) 0.008(3) -0.003(3) 0.002(3) 0.002(3)
C16 0.043(6) 0.031(5) 0.014(4) -0.002(4) -0.001(4) -0.018(5)
C17 0.022(5) 0.023(5) 0.034(5) -0.009(4) 0.013(4) -0.007(4)
C18 0.033(5) 0.023(5) 0.008(4) 0.002(3) 0.001(3) -0.008(4)
C19 0.017(4) 0.011(4) 0.025(4) -0.001(3) 0.007(3) -0.005(3)
C20 0.018(5) 0.034(6) 0.049(7) -0.013(5) 0.003(5) 0.008(4)
C21 0.041(6) 0.018(5) 0.045(7) 0.003(4) 0.007(5) -0.015(4)
OW1 0.020(3) 0.033(4) 0.016(3) -0.010(3) 0.005(3) -0.006(3)

loop_
_atom_type_symbol
_atom_type_description
_atom_type_scat_dispersion_real
_atom_type_scat_dispersion_imag
_atom_type_scat_source
C C 0.0033 0.0016 'International Tables Vol C Tables 4.2.6.8 and 6.1.1.4'
H H 0.0000 0.0000 'International Tables Vol C Tables 4.2.6.8 and 6.1.1.4'
N N 0.0061 0.0033 'International Tables Vol C Tables 4.2.6.8 and 6.1.1.4'
O O 0.0106 0.0060 'International Tables Vol C Tables 4.2.6.8 and 6.1.1.4'
La La -0.2871 2.4523 'International Tables Vol C Tables 4.2.6.8 and 6.1.1.4'

loop_
_geom_angle_atom_site_label_1
_geom_angle_atom_site_label_2
_geom_angle_atom_site_label_3
_geom_angle
_geom_angle_site_symmetry_1
_geom_angle_site_symmetry_3
O2 La1 O1 79.4(2) . .
O2 La1 O9 90.8(2) . .
O1 La1 O9 144.2(2) . .
O2 La1 O8 77.6(2) . .
O1 La1 O8 70.7(2) . .
O9 La1 O8 140.9(2) . .
O2 La1 O4 127.0(2) . .
O1 La1 O4 134.1(2) . .
O9 La1 O4 78.7(2) . .
O8 La1 O4 79.1(2) . .
O2 La1 O6 145.0(2) . .
O1 La1 O6 69.7(2) . .
O9 La1 O6 124.0(2) . .
O8 La1 O6 77.0(2) . .
O4 La1 O6 70.5(2) . .
O2 La1 OW1 73.9(2) . .
O1 La1 OW1 72.8(2) . .
O9 La1 OW1 71.3(2) . .
O8 La1 OW1 136.9(2) . .
O4 La1 OW1 143.9(2) . .
O6 La1 OW1 110.5(2) . .
O2 La1 O7 145.6(2) . .
O1 La1 O7 87.1(2) . .
O9 La1 O7 81.9(2) . .
O8 La1 O7 127.2(2) . .
O4 La1 O7 84.6(2) . .
O6 La1 O7 50.29(19) . .
OW1 La1 O7 71.9(2) . .
O2 La1 O3 77.00(19) . .
O1 La1 O3 139.8(2) . .
O9 La1 O3 68.3(2) . .
O8 La1 O3 72.8(2) . .
O4 La1 O3 50.73(19) . .
O6 La1 O3 117.25(19) . .
OW1 La1 O3 129.1(2) . .
O7 La1 O3 129.23(19) . .
O2 La1 C13 152.7(2) . .
O1 La1 C13 74.8(2) . .
O9 La1 C13 105.1(2) . .
O8 La1 C13 101.6(2) . .
O4 La1 C13 78.6(2) . .
O6 La1 C13 24.8(2) . .
OW1 La1 C13 90.0(2) . .
O7 La1 C13 25.7(2) . .
O3 La1 C13 129.4(2) . .
O2 La1 C5 102.0(2) . .
O1 La1 C5 145.0(2) . .
O9 La1 C5 70.7(2) . .
O8 La1 C5 75.5(2) . .
O4 La1 C5 25.6(2) . .
O6 La1 C5 94.5(2) . .
OW1 La1 C5 141.7(2) . .
O7 La1 C5 107.0(2) . .
O3 La1 C5 25.2(2) . .
C13 La1 C5 104.2(2) . .
C1 O1 La1 148.7(6) . .
C1 O2 La1 138.1(6) 2_656 .
C5 O3 La1 91.8(5) . .
C5 O4 La1 95.0(5) . .
C7 O5 C9 117.4(7) . 2_747
C13 O6 La1 94.9(5) . .
C13 O7 La1 91.2(5) . .
C18 O8 La1 124.5(6) . .
C19 O9 La1 136.7(6) . .
C18 N1 C17 120.5(8) . .
C18 N1 C16 121.3(9) . .
C17 N1 C16 118.2(8) . .
C19 N2 C21 122.4(9) . .
C19 N2 C20 119.9(9) . .
C21 N2 C20 117.5(9) . .
O1 C1 O2 125.0(8) . 2_656
O1 C1 C2 116.5(7) . .
O2 C1 C2 118.5(7) 2_656 .
C8 C2 C3 120.0(8) . .
C8 C2 C1 120.9(8) . .
C3 C2 C1 118.9(7) . .
C4 C3 C2 119.5(8) 1_545 .
C3 C4 C6 120.4(8) 1_565 .
C3 C4 C5 119.9(8) 1_565 .
C6 C4 C5 119.6(8) . .
O3 C5 O4 122.3(8) . .
O3 C5 C4 119.6(8) . .
O4 C5 C4 118.1(8) . .
O3 C5 La1 63.0(4) . .
O4 C5 La1 59.4(4) . .
C4 C5 La1 173.8(6) . .
C7 C6 C4 119.9(8) 1_565 .
C6 C7 O5 123.2(7) 1_545 .
C6 C7 C8 121.1(8) 1_545 .
O5 C7 C8 115.7(7) . .
C2 C8 C7 119.0(8) . .
C10 C9 C15 121.3(8) . .
C10 C9 O5 121.3(8) . 2_747
C15 C9 O5 117.3(7) . 2_747
C11 C10 C9 118.9(8) . .
C10 C11 C12 120.7(9) . .
C14 C12 C11 118.8(8) . .
C14 C12 C13 122.8(8) . .
C11 C12 C13 118.3(8) . .
O6 C13 O7 122.4(8) . .
O6 C13 C12 119.1(8) . .
O7 C13 C12 118.5(7) . .
O6 C13 La1 60.2(5) . .
O7 C13 La1 63.1(4) . .
C12 C13 La1 169.9(6) . .
C15 C14 C12 121.1(8) . .
C14 C15 C9 119.2(8) . .
O8 C18 N1 124.3(10) . .
O9 C19 N2 124.6(9) . .

loop_
_geom_bond_atom_site_label_1
_geom_bond_atom_site_label_2
_geom_bond_distance
_geom_bond_site_symmetry_2
La1 O2 2.455(7) .
La1 O1 2.492(7) .
La1 O9 2.523(7) .
La1 O8 2.560(7) .
La1 O4 2.564(7) .
La1 O6 2.570(7) .
La1 OW1 2.615(7) .
La1 O7 2.632(7) .
La1 O3 2.645(6) .
La1 C13 2.950(8) .
La1 C5 2.967(9) .
O1 C1 1.250(11) .
O2 C1 1.258(11) 2_656
O3 C5 1.263(10) .
O4 C5 1.286(11) .
O5 C7 1.386(10) .
O5 C9 1.395(9) 2_747
O6 C13 1.244(10) .
O7 C13 1.279(10) .
O8 C18 1.227(11) .
O9 C19 1.227(11) .
N1 C18 1.298(13) .
N1 C17 1.453(13) .
N1 C16 1.454(12) .
N2 C19 1.319(12) .
N2 C21 1.446(13) .
N2 C20 1.470(13) .
C1 O2 1.258(11) 2_656
C1 C2 1.487(12) .
C2 C8 1.389(12) .
C2 C3 1.419(11) .
C3 C4 1.387(11) 1_545
C4 C3 1.387(11) 1_565
C4 C6 1.390(12) .
C4 C5 1.474(12) .
C6 C7 1.376(11) 1_565
C7 C6 1.376(11) 1_545
C7 C8 1.408(11) .
C9 C10 1.379(12) .
C9 C15 1.386(11) .
C9 O5 1.395(9) 2_747
C10 C11 1.378(12) .
C11 C12 1.399(12) .
C12 C14 1.384(13) .
C12 C13 1.513(11) .
C14 C15 1.368(12) .

loop_
_geom_torsion_atom_site_label_1
_geom_torsion_atom_site_label_2
_geom_torsion_atom_site_label_3
_geom_torsion_atom_site_label_4
_geom_torsion
_geom_torsion_site_symmetry_1
_geom_torsion_site_symmetry_4
O2 La1 O1 C1 73.8(12) . .
O9 La1 O1 C1 -2.6(14) . .
O8 La1 O1 C1 154.3(12) . .
O4 La1 O1 C1 -154.0(11) . .
O6 La1 O1 C1 -122.9(12) . .
OW1 La1 O1 C1 -2.5(11) . .
O7 La1 O1 C1 -74.4(12) . .
O3 La1 O1 C1 128.6(11) . .
C13 La1 O1 C1 -97.3(12) . .
C5 La1 O1 C1 169.6(10) . .
O1 La1 O2 C1 -88.2(8) . 2_656
O9 La1 O2 C1 57.1(8) . 2_656
O8 La1 O2 C1 -160.5(8) . 2_656
O4 La1 O2 C1 133.5(8) . 2_656
O6 La1 O2 C1 -116.1(8) . 2_656
OW1 La1 O2 C1 -13.2(8) . 2_656
O7 La1 O2 C1 -19.7(10) . 2_656
O3 La1 O2 C1 124.6(8) . 2_656
C13 La1 O2 C1 -69.2(10) . 2_656
C5 La1 O2 C1 127.5(8) . 2_656
O2 La1 O3 C5 173.3(6) . .
O1 La1 O3 C5 117.8(5) . .
O9 La1 O3 C5 -90.6(5) . .
O8 La1 O3 C5 92.4(5) . .
O4 La1 O3 C5 2.5(5) . .
O6 La1 O3 C5 27.6(6) . .
OW1 La1 O3 C5 -130.4(5) . .
O7 La1 O3 C5 -32.0(6) . .
C13 La1 O3 C5 1.4(6) . .
O2 La1 O4 C5 -13.8(7) . .
O1 La1 O4 C5 -128.0(6) . .
O9 La1 O4 C5 68.6(6) . .
O8 La1 O4 C5 -79.1(6) . .
O6 La1 O4 C5 -159.0(6) . .
OW1 La1 O4 C5 102.7(6) . .
O7 La1 O4 C5 151.4(6) . .
O3 La1 O4 C5 -2.5(5) . .
C13 La1 O4 C5 176.6(6) . .
O2 La1 O6 C13 127.1(5) . .
O1 La1 O6 C13 97.7(5) . .
O9 La1 O6 C13 -44.8(6) . .
O8 La1 O6 C13 171.6(5) . .
O4 La1 O6 C13 -105.5(5) . .
OW1 La1 O6 C13 36.0(5) . .
O7 La1 O6 C13 -6.0(5) . .
O3 La1 O6 C13 -125.8(5) . .
C5 La1 O6 C13 -114.5(5) . .
O2 La1 O7 C13 -126.3(5) . .
O1 La1 O7 C13 -59.9(5) . .
O9 La1 O7 C13 154.3(5) . .
O8 La1 O7 C13 3.0(6) . .
O4 La1 O7 C13 74.9(5) . .
O6 La1 O7 C13 5.9(4) . .
OW1 La1 O7 C13 -132.8(5) . .
O3 La1 O7 C13 101.0(5) . .
C5 La1 O7 C13 87.4(5) . .
O2 La1 O8 C18 137.9(8) . .
O1 La1 O8 C18 55.0(8) . .
O9 La1 O8 C18 -146.4(7) . .
O4 La1 O8 C18 -90.0(8) . .
O6 La1 O8 C18 -17.7(7) . .
OW1 La1 O8 C18 88.5(8) . .
O7 La1 O8 C18 -15.4(9) . .
O3 La1 O8 C18 -142.0(8) . .
C13 La1 O8 C18 -14.1(8) . .
C5 La1 O8 C18 -116.0(8) . .
O2 La1 O9 C19 60.4(10) . .
O1 La1 O9 C19 133.1(9) . .
O8 La1 O9 C19 -10.8(11) . .
O4 La1 O9 C19 -67.3(9) . .
O6 La1 O9 C19 -124.3(9) . .
OW1 La1 O9 C19 133.1(10) . .
O7 La1 O9 C19 -153.4(10) . .
O3 La1 O9 C19 -15.3(9) . .
C13 La1 O9 C19 -142.2(9) . .
C5 La1 O9 C19 -42.1(9) . .
La1 O1 C1 O2 -38.7(17) . 2_656
La1 O1 C1 C2 141.4(9) . .
O1 C1 C2 C8 -9.0(12) . .
O2 C1 C2 C8 171.0(8) 2_656 .
O1 C1 C2 C3 176.8(8) . .
O2 C1 C2 C3 -3.1(12) 2_656 .
C8 C2 C3 C4 -2.0(12) . 1_545
C1 C2 C3 C4 172.2(8) . 1_545
La1 O3 C5 O4 -4.6(9) . .
La1 O3 C5 C4 173.6(8) . .
La1 O4 C5 O3 4.8(10) . .
La1 O4 C5 C4 -173.4(7) . .
C3 C4 C5 O3 -26.7(13) 1_565 .
C6 C4 C5 O3 156.0(9) . .
C3 C4 C5 O4 151.6(9) 1_565 .
C6 C4 C5 O4 -25.8(13) . .
O2 La1 C5 O3 -6.7(5) . .
O1 La1 C5 O3 -95.3(6) . .
O9 La1 C5 O3 79.9(5) . .
O8 La1 C5 O3 -80.3(5) . .
O4 La1 C5 O3 -175.5(9) . .
O6 La1 C5 O3 -155.6(5) . .
OW1 La1 C5 O3 72.5(6) . .
O7 La1 C5 O3 154.6(5) . .
C13 La1 C5 O3 -178.9(5) . .
O2 La1 C5 O4 168.8(5) . .
O1 La1 C5 O4 80.2(7) . .
O9 La1 C5 O4 -104.7(6) . .
O8 La1 C5 O4 95.1(6) . .
O6 La1 C5 O4 19.8(6) . .
OW1 La1 C5 O4 -112.0(6) . .
O7 La1 C5 O4 -29.9(6) . .
O3 La1 C5 O4 175.5(9) . .
C13 La1 C5 O4 -3.4(6) . .
C3 C4 C6 C7 1.8(13) 1_565 1_565
C5 C4 C6 C7 179.1(8) . 1_565
C9 O5 C7 C6 28.7(12) 2_747 1_545
C9 O5 C7 C8 -151.1(8) 2_747 .
C3 C2 C8 C7 0.2(13) . .
C1 C2 C8 C7 -173.9(8) . .
C6 C7 C8 C2 2.7(13) 1_545 .
O5 C7 C8 C2 -177.5(8) . .
C15 C9 C10 C11 -1.5(13) . .
O5 C9 C10 C11 -177.3(8) 2_747 .
C9 C10 C11 C12 -0.4(13) . .
C10 C11 C12 C14 1.3(14) . .
C10 C11 C12 C13 179.1(8) . .
La1 O6 C13 O7 11.4(9) . .
La1 O6 C13 C12 -168.4(7) . .
La1 O7 C13 O6 -11.1(8) . .
La1 O7 C13 C12 168.7(7) . .
C14 C12 C13 O6 173.9(9) . .
C11 C12 C13 O6 -3.8(12) . .
C14 C12 C13 O7 -5.9(13) . .
C11 C12 C13 O7 176.4(8) . .
C14 C12 C13 La1 91(3) . .
C11 C12 C13 La1 -87(3) . .
O2 La1 C13 O6 -93.7(7) . .
O1 La1 C13 O6 -74.4(5) . .
O9 La1 C13 O6 142.8(5) . .
O8 La1 C13 O6 -8.4(5) . .
O4 La1 C13 O6 67.9(5) . .
OW1 La1 C13 O6 -146.6(5) . .
O7 La1 C13 O6 169.2(8) . .
O3 La1 C13 O6 68.8(6) . .
C5 La1 C13 O6 69.4(5) . .
O2 La1 C13 O7 97.0(6) . .
O1 La1 C13 O7 116.4(5) . .
O9 La1 C13 O7 -26.4(5) . .
O8 La1 C13 O7 -177.6(5) . .
O4 La1 C13 O7 -101.3(5) . .
O6 La1 C13 O7 -169.2(8) . .
OW1 La1 C13 O7 44.2(5) . .
O3 La1 C13 O7 -100.5(5) . .
C5 La1 C13 O7 -99.8(5) . .
O2 La1 C13 C12 -5(4) . .
O1 La1 C13 C12 15(3) . .
O9 La1 C13 C12 -128(3) . .
O8 La1 C13 C12 81(3) . .
O4 La1 C13 C12 157(3) . .
O6 La1 C13 C12 89(3) . .
OW1 La1 C13 C12 -57(3) . .
O7 La1 C13 C12 -102(3) . .
O3 La1 C13 C12 158(3) . .
C5 La1 C13 C12 158(3) . .
C11 C12 C14 C15 -0.2(14) . .
C13 C12 C14 C15 -178.0(9) . .
C12 C14 C15 C9 -1.7(14) . .
C10 C9 C15 C14 2.6(14) . .
O5 C9 C15 C14 178.5(8) 2_747 .
La1 O8 C18 N1 -162.6(8) . .
C17 N1 C18 O8 0.0(16) . .
C16 N1 C18 O8 179.9(9) . .
La1 O9 C19 N2 168.9(7) . .
C21 N2 C19 O9 176.7(10) . .
C20 N2 C19 O9 2.2(16) . .
